data_4506933
loop_
_publ_author_name
'Banerjee, Subhabrata'
'Kumar, Dhurjati Prasad'
'Bandyopadhay, Sabyasachi'
'Adarsh, N. N.'
'Dastidar, Parthasarathi'

_publ_section_title
;
 A New Series of CuIICoordination Polymers Derived from
 Bis-pyridyl-bis-urea Ligands and Various Dicarboxylates and Their Role in
 Methanolysis of Epoxide Ring-Opening Catalysis
;
_journal_issue 11
_journal_name_full 'Crystal Growth &amp; Design'
_journal_page_first 5546
_journal_paper_doi 10.1021/cg3011037
_journal_volume 12
_journal_year 2012
_chemical_formula_sum 'C15 H20 Cu N7 O9'
_chemical_formula_weight 505.92
_chemical_name_systematic
; 
 ? 
;
_space_group_IT_number 2
_symmetry_cell_setting triclinic
_symmetry_space_group_name_Hall '-P 1'
_symmetry_space_group_name_H-M 'P -1'
_atom_sites_solution_hydrogens geom
_atom_sites_solution_primary direct
_atom_sites_solution_secondary difmap
_audit_creation_method SHELXL-97
_cell_angle_alpha 102.496(4)
_cell_angle_beta 93.441(4)
_cell_angle_gamma 94.785(4)
_cell_formula_units_Z 2
_cell_length_a 8.8618(13)
_cell_length_b 9.4700(14)
_cell_length_c 12.5265(18)
_cell_measurement_temperature 298(2)
_cell_volume 1019.5(3)
_computing_cell_refinement 'Bruker Apex II'
_computing_data_collection 'Bruker Apex II'
_computing_data_reduction SAINT
_computing_molecular_graphics 'Mercury 2.3'
_computing_publication_material Shelxl-97
_computing_structure_refinement 'SHELXL-97 (Sheldrick, 1997)'
_computing_structure_solution 'SHELXS-97 (Sheldrick, 1990)'
_diffrn_ambient_temperature 298(2)
_diffrn_detector_area_resol_mean 3
_diffrn_measured_fraction_theta_full 0.990
_diffrn_measured_fraction_theta_max 0.990
_diffrn_measurement_device_type 'Bruker Apex II'
_diffrn_measurement_method 'Omega scan'
_diffrn_radiation_monochromator graphite
_diffrn_radiation_source 'fine-focus sealed tube'
_diffrn_radiation_type MoK\a
_diffrn_radiation_wavelength 0.71073
_diffrn_reflns_av_R_equivalents 0.0725
_diffrn_reflns_av_sigmaI/netI 0.0910
_diffrn_reflns_limit_h_max 8
_diffrn_reflns_limit_h_min -9
_diffrn_reflns_limit_k_max 10
_diffrn_reflns_limit_k_min -10
_diffrn_reflns_limit_l_max 13
_diffrn_reflns_limit_l_min -13
_diffrn_reflns_number 8163
_diffrn_reflns_theta_full 23.00
_diffrn_reflns_theta_max 23.00
_diffrn_reflns_theta_min 1.67
_exptl_absorpt_coefficient_mu 1.137
_exptl_absorpt_correction_T_max 0.8571
_exptl_absorpt_correction_T_min 0.7340
_exptl_absorpt_correction_type multi-scan
_exptl_absorpt_process_details sadabs
_exptl_crystal_colour green
_exptl_crystal_density_diffrn 1.648
_exptl_crystal_density_method 'not measured'
_exptl_crystal_description plate
_exptl_crystal_F_000 520
_exptl_crystal_size_max 0.29
_exptl_crystal_size_mid 0.22
_exptl_crystal_size_min 0.14
_platon_squeeze_details
;
;
_refine_diff_density_max 0.500
_refine_diff_density_min -0.366
_refine_diff_density_rms 0.082
_refine_ls_extinction_method none
_refine_ls_goodness_of_fit_ref 1.006
_refine_ls_hydrogen_treatment constr
_refine_ls_matrix_type full
_refine_ls_number_parameters 280
_refine_ls_number_reflns 2820
_refine_ls_number_restraints 0
_refine_ls_restrained_S_all 1.006
_refine_ls_R_factor_all 0.0823
_refine_ls_R_factor_gt 0.0491
_refine_ls_shift/su_max 0.001
_refine_ls_shift/su_mean 0.000
_refine_ls_structure_factor_coef Fsqd
_refine_ls_weighting_details 'calc w=1/[\s^2^(Fo^2^)+(0.0342P)^2^+0.0000P] where P=(Fo^2^+2Fc^2^)/3'
_refine_ls_weighting_scheme calc
_refine_ls_wR_factor_gt 0.0882
_refine_ls_wR_factor_ref 0.0987
_reflns_number_gt 1910
_reflns_number_total 2820
_reflns_threshold_expression >2sigma(I)
_cod_data_source_file cg3011037_si_004.cif
_cod_data_source_block sb0772d_0m
_cod_original_sg_symbol_H-M P-1
_cod_database_code 4506933

loop_
_symmetry_equiv_pos_as_xyz
'x, y, z'
'-x, -y, -z'

loop_
_atom_site_label
_atom_site_type_symbol
_atom_site_fract_x
_atom_site_fract_y
_atom_site_fract_z
_atom_site_U_iso_or_equiv
_atom_site_adp_type
_atom_site_occupancy
_atom_site_symmetry_multiplicity
_atom_site_calc_flag
_atom_site_refinement_flags
Cu1 Cu 0.65761(7) 0.62470(7) 0.87030(5) 0.0297(2) Uani 1 1 d .
N1 N 0.7325(5) 0.5475(4) 0.7266(3) 0.0279(11) Uani 1 1 d .
C2 C 0.8206(6) 0.4389(6) 0.7122(4) 0.0420(15) Uani 1 1 d .
H2 H 0.8559 0.4056 0.7727 0.050 Uiso 1 1 calc R
C3 C 0.8607(7) 0.3747(6) 0.6096(5) 0.0526(18) Uani 1 1 d .
H3 H 0.9205 0.2974 0.6013 0.063 Uiso 1 1 calc R
C4 C 0.8121(6) 0.4251(6) 0.5197(4) 0.0460(16) Uani 1 1 d .
H4 H 0.8382 0.3821 0.4501 0.055 Uiso 1 1 calc R
C5 C 0.7245(6) 0.5399(6) 0.5340(4) 0.0296(13) Uani 1 1 d .
C6 C 0.6871(6) 0.5984(5) 0.6392(4) 0.0295(13) Uani 1 1 d .
H6 H 0.6280 0.6762 0.6497 0.035 Uiso 1 1 calc R
N7 N 0.6703(5) 0.5898(5) 0.4435(3) 0.0414(12) Uani 1 1 d .
H7 H 0.6710 0.5324 0.3802 0.050 Uiso 1 1 calc R
C8 C 0.6152(6) 0.7232(6) 0.4458(4) 0.0350(14) Uani 1 1 d .
O9 O 0.6184(5) 0.8178(4) 0.5309(3) 0.0532(12) Uani 1 1 d .
N10 N 0.5587(5) 0.7399(5) 0.3485(3) 0.0348(12) Uani 1 1 d .
H10 H 0.5633 0.6715 0.2914 0.042 Uiso 1 1 calc R
C11 C 0.4901(6) 0.8692(6) 0.3361(4) 0.0353(14) Uani 1 1 d .
H11A H 0.4355 0.9026 0.4002 0.042 Uiso 1 1 calc R
H11B H 0.4165 0.8439 0.2729 0.042 Uiso 1 1 calc R
C12 C 0.6010(6) 0.9934(6) 0.3221(4) 0.0383(15) Uani 1 1 d .
H12A H 0.5457 1.0716 0.3062 0.046 Uiso 1 1 calc R
H12B H 0.6653 1.0307 0.3894 0.046 Uiso 1 1 calc R
N13 N 0.6947(5) 0.9417(5) 0.2322(3) 0.0425(13) Uani 1 1 d .
H13 H 0.6705 0.8575 0.1896 0.051 Uiso 1 1 calc R
C14 C 0.8190(6) 1.0246(6) 0.2151(4) 0.0291(13) Uani 1 1 d .
O15 O 0.8423(4) 1.1560(4) 0.2534(3) 0.0460(11) Uani 1 1 d .
N16 N 0.9152(5) 0.9472(4) 0.1487(3) 0.0363(12) Uani 1 1 d .
H16 H 0.8800 0.8607 0.1148 0.044 Uiso 1 1 calc R
C17 C 1.0626(6) 0.9914(6) 0.1294(4) 0.0268(13) Uani 1 1 d .
C18 C 1.1560(6) 0.8836(6) 0.0915(4) 0.0356(14) Uani 1 1 d .
H18 H 1.1195 0.7860 0.0789 0.043 Uiso 1 1 calc R
C19 C 1.3026(6) 0.9231(6) 0.0731(4) 0.0404(15) Uani 1 1 d .
H19 H 1.3670 0.8524 0.0483 0.048 Uiso 1 1 calc R
C20 C 1.3541(6) 1.0687(6) 0.0914(4) 0.0366(15) Uani 1 1 d .
H20 H 1.4545 1.0949 0.0806 0.044 Uiso 1 1 calc R
N21 N 1.2639(5) 1.1727(4) 0.1242(3) 0.0272(11) Uani 1 1 d .
C22 C 1.1205(6) 1.1339(6) 0.1427(4) 0.0301(14) Uani 1 1 d .
H22 H 1.0575 1.2065 0.1654 0.036 Uiso 1 1 calc R
O23 O 0.5528(4) 0.4302(3) 0.8693(3) 0.0266(9) Uani 1 1 d .
C24 C 0.4961(5) 0.4281(5) 0.9582(4) 0.0202(12) Uani 1 1 d .
O25 O 0.8758(4) 0.6006(4) 0.9851(3) 0.0480(11) Uani 1 1 d .
N26 N 0.8419(5) 0.5570(6) 1.0691(4) 0.0353(12) Uani 1 1 d .
O27 O 0.7778(4) 0.4312(4) 1.0594(3) 0.0404(10) Uani 1 1 d .
O28 O 0.8657(4) 0.6376(4) 1.1620(3) 0.0524(11) Uani 1 1 d .
O29 O 0.5690(4) 0.6819(4) 1.0149(2) 0.0257(8) Uani 1 1 d .
O30 O 0.6358(4) 0.3590(4) 0.2342(3) 0.0443(10) Uani 1 1 d .

loop_
_atom_site_aniso_label
_atom_site_aniso_U_11
_atom_site_aniso_U_22
_atom_site_aniso_U_33
_atom_site_aniso_U_23
_atom_site_aniso_U_13
_atom_site_aniso_U_12
Cu1 0.0365(4) 0.0247(4) 0.0286(4) 0.0072(3) 0.0099(3) -0.0018(3)
N1 0.031(3) 0.027(3) 0.028(3) 0.010(2) 0.008(2) 0.002(2)
C2 0.042(4) 0.050(4) 0.038(4) 0.015(3) 0.003(3) 0.016(3)
C3 0.068(5) 0.054(4) 0.043(4) 0.011(3) 0.021(3) 0.035(4)
C4 0.060(4) 0.051(4) 0.032(3) 0.008(3) 0.021(3) 0.020(4)
C5 0.032(3) 0.031(4) 0.027(3) 0.007(3) 0.007(3) 0.009(3)
C6 0.033(3) 0.023(3) 0.035(3) 0.010(3) 0.015(3) 0.002(3)
N7 0.063(3) 0.037(3) 0.027(3) 0.007(2) 0.006(2) 0.017(3)
C8 0.042(4) 0.033(4) 0.031(4) 0.007(3) 0.013(3) 0.001(3)
O9 0.098(3) 0.035(3) 0.027(2) 0.0024(19) 0.004(2) 0.021(2)
N10 0.047(3) 0.031(3) 0.023(3) 0.000(2) 0.002(2) 0.004(2)
C11 0.036(4) 0.040(4) 0.034(3) 0.013(3) 0.011(3) 0.006(3)
C12 0.037(4) 0.033(4) 0.051(4) 0.014(3) 0.020(3) 0.011(3)
N13 0.039(3) 0.029(3) 0.052(3) -0.009(2) 0.027(2) -0.009(2)
C14 0.024(3) 0.026(4) 0.039(3) 0.012(3) 0.009(3) -0.002(3)
O15 0.052(3) 0.023(2) 0.063(3) 0.007(2) 0.025(2) -0.002(2)
N16 0.032(3) 0.020(3) 0.054(3) 0.001(2) 0.017(2) -0.004(2)
C17 0.029(3) 0.022(3) 0.031(3) 0.011(3) 0.006(3) -0.004(3)
C18 0.039(4) 0.021(3) 0.049(4) 0.009(3) 0.011(3) 0.002(3)
C19 0.033(4) 0.032(4) 0.063(4) 0.016(3) 0.022(3) 0.014(3)
C20 0.029(3) 0.030(4) 0.052(4) 0.011(3) 0.014(3) 0.000(3)
N21 0.031(3) 0.025(3) 0.028(2) 0.008(2) 0.014(2) 0.001(2)
C22 0.025(3) 0.025(4) 0.040(3) 0.007(3) 0.010(3) 0.000(3)
O23 0.035(2) 0.019(2) 0.024(2) 0.0035(16) 0.0070(17) -0.0031(17)
C24 0.018(3) 0.022(3) 0.021(3) 0.004(2) 0.000(2) 0.005(3)
O25 0.036(3) 0.063(3) 0.058(3) 0.038(2) 0.012(2) 0.004(2)
N26 0.021(3) 0.040(4) 0.044(3) 0.009(3) -0.003(2) 0.006(3)
O27 0.042(3) 0.028(3) 0.051(2) 0.009(2) 0.003(2) -0.005(2)
O28 0.066(3) 0.035(3) 0.052(3) 0.006(2) -0.011(2) -0.001(2)
O29 0.033(2) 0.017(2) 0.028(2) 0.0074(16) 0.0074(16) -0.0010(17)
O30 0.054(3) 0.038(3) 0.046(2) 0.0147(19) 0.018(2) 0.010(2)

loop_
_atom_type_symbol
_atom_type_description
_atom_type_scat_dispersion_real
_atom_type_scat_dispersion_imag
_atom_type_scat_source
C C 0.0033 0.0016 'International Tables Vol C Tables 4.2.6.8 and 6.1.1.4'
H H 0.0000 0.0000 'International Tables Vol C Tables 4.2.6.8 and 6.1.1.4'
N N 0.0061 0.0033 'International Tables Vol C Tables 4.2.6.8 and 6.1.1.4'
O O 0.0106 0.0060 'International Tables Vol C Tables 4.2.6.8 and 6.1.1.4'
Cu Cu 0.3201 1.2651 'International Tables Vol C Tables 4.2.6.8 and 6.1.1.4'

loop_
_geom_angle_atom_site_label_1
_geom_angle_atom_site_label_2
_geom_angle_atom_site_label_3
_geom_angle
_geom_angle_site_symmetry_1
_geom_angle_site_symmetry_3
N1 Cu1 N21 94.41(16) . 2_776
N1 Cu1 O23 90.31(15) . .
N21 Cu1 O23 172.58(16) 2_776 .
N1 Cu1 O29 173.76(16) . .
N21 Cu1 O29 91.75(15) 2_776 .
O23 Cu1 O29 83.46(13) . .
N1 Cu1 O25 98.75(16) . .
N21 Cu1 O25 89.39(16) 2_776 .
O23 Cu1 O25 95.55(13) . .
O29 Cu1 O25 82.34(13) . .
C2 N1 C6 118.7(4) . .
C2 N1 Cu1 121.4(4) . .
C6 N1 Cu1 119.9(3) . .
N1 C2 C3 121.6(5) . .
N1 C2 H2 119.2 . .
C3 C2 H2 119.2 . .
C4 C3 C2 119.8(5) . .
C4 C3 H3 120.1 . .
C2 C3 H3 120.1 . .
C3 C4 C5 119.1(5) . .
C3 C4 H4 120.4 . .
C5 C4 H4 120.4 . .
C4 C5 C6 118.0(5) . .
C4 C5 N7 120.0(5) . .
C6 C5 N7 121.9(5) . .
N1 C6 C5 122.8(5) . .
N1 C6 H6 118.6 . .
C5 C6 H6 118.6 . .
C8 N7 C5 126.3(4) . .
C8 N7 H7 116.9 . .
C5 N7 H7 116.9 . .
O9 C8 N10 123.2(5) . .
O9 C8 N7 122.4(5) . .
N10 C8 N7 114.4(5) . .
C8 N10 C11 122.0(4) . .
C8 N10 H10 119.0 . .
C11 N10 H10 119.0 . .
N10 C11 C12 114.8(4) . .
N10 C11 H11A 108.6 . .
C12 C11 H11A 108.6 . .
N10 C11 H11B 108.6 . .
C12 C11 H11B 108.6 . .
H11A C11 H11B 107.6 . .
N13 C12 C11 109.5(4) . .
N13 C12 H12A 109.8 . .
C11 C12 H12A 109.8 . .
N13 C12 H12B 109.8 . .
C11 C12 H12B 109.8 . .
H12A C12 H12B 108.2 . .
C14 N13 C12 120.9(4) . .
C14 N13 H13 119.6 . .
C12 N13 H13 119.6 . .
O15 C14 N13 123.7(5) . .
O15 C14 N16 123.3(5) . .
N13 C14 N16 113.0(5) . .
C14 N16 C17 128.0(5) . .
C14 N16 H16 116.0 . .
C17 N16 H16 116.0 . .
C22 C17 N16 124.5(5) . .
C22 C17 C18 118.1(5) . .
N16 C17 C18 117.5(5) . .
C19 C18 C17 119.1(5) . .
C19 C18 H18 120.5 . .
C17 C18 H18 120.5 . .
C18 C19 C20 119.5(5) . .
C18 C19 H19 120.3 . .
C20 C19 H19 120.3 . .
N21 C20 C19 121.8(5) . .
N21 C20 H20 119.1 . .
C19 C20 H20 119.1 . .
C20 N21 C22 118.6(5) . .
C20 N21 Cu1 118.0(4) . 2_776
C22 N21 Cu1 123.1(4) . 2_776
N21 C22 C17 122.9(5) . .
N21 C22 H22 118.6 . .
C17 C22 H22 118.6 . .
C24 O23 Cu1 111.6(3) . .
O23 C24 O29 126.4(4) . 2_667
O23 C24 C24 117.0(6) . 2_667
O29 C24 C24 116.5(6) 2_667 2_667
N26 O25 Cu1 113.0(3) . .
O28 N26 O27 118.9(5) . .
O28 N26 O25 121.4(5) . .
O27 N26 O25 119.7(5) . .
C24 O29 Cu1 110.9(3) 2_667 .

loop_
_geom_bond_atom_site_label_1
_geom_bond_atom_site_label_2
_geom_bond_distance
_geom_bond_site_symmetry_2
Cu1 N1 1.967(4) .
Cu1 N21 1.971(4) 2_776
Cu1 O23 1.990(3) .
Cu1 O29 2.002(3) .
Cu1 O25 2.395(4) .
N1 C2 1.330(6) .
N1 C6 1.341(6) .
C2 C3 1.378(7) .
C2 H2 0.9300 .
C3 C4 1.375(7) .
C3 H3 0.9300 .
C4 C5 1.375(7) .
C4 H4 0.9300 .
C5 C6 1.386(6) .
C5 N7 1.395(6) .
C6 H6 0.9300 .
N7 C8 1.387(6) .
N7 H7 0.8600 .
C8 O9 1.232(6) .
C8 N10 1.336(6) .
N10 C11 1.445(6) .
N10 H10 0.8600 .
C11 C12 1.515(7) .
C11 H11A 0.9700 .
C11 H11B 0.9700 .
C12 N13 1.462(6) .
C12 H12A 0.9700 .
C12 H12B 0.9700 .
N13 C14 1.353(6) .
N13 H13 0.8600 .
C14 O15 1.228(6) .
C14 N16 1.372(6) .
N16 C17 1.389(6) .
N16 H16 0.8600 .
C17 C22 1.374(6) .
C17 C18 1.390(6) .
C18 C19 1.368(7) .
C18 H18 0.9300 .
C19 C20 1.381(7) .
C19 H19 0.9300 .
C20 N21 1.332(6) .
C20 H20 0.9300 .
N21 C22 1.341(6) .
N21 Cu1 1.971(4) 2_776
C22 H22 0.9300 .
O23 C24 1.252(5) .
C24 O29 1.267(5) 2_667
C24 C24 1.522(9) 2_667
O25 N26 1.255(5) .
N26 O28 1.241(5) .
N26 O27 1.254(5) .
O29 C24 1.267(5) 2_667
O30 O30 0.000(7) 1

loop_
_geom_hbond_atom_site_label_D
_geom_hbond_atom_site_label_H
_geom_hbond_atom_site_label_A
_geom_hbond_distance_DH
_geom_hbond_distance_HA
_geom_hbond_distance_DA
_geom_hbond_angle_DHA
_geom_hbond_site_symmetry_A
N7 H7 O30 0.86 2.16 3.010(5) 167.5 1
N10 H10 O23 0.86 2.19 2.919(5) 142.8 2_666
N13 H13 O29 0.86 2.51 3.314(5) 155.8 1_554
N16 H16 O28 0.86 2.31 2.970(5) 133.7 1_554
N16 H16 O25 0.86 2.64 3.451(6) 158.3 1_554

loop_
_platon_squeeze_void_nr
_platon_squeeze_void_average_x
_platon_squeeze_void_average_y
_platon_squeeze_void_average_z
_platon_squeeze_void_volume
_platon_squeeze_void_count_electrons
1 0.000 0.000 0.500 91.8 16.2
